data_7226013
loop_
_publ_author_name
'Zhang, Songlin'
'Bie, Wen-Feng'

_publ_section_title
;
 Isolation and Characterization of Copper(III) Trifluoromethyl Complexes
 and Reactivity Studies of Aerobic Trifluoromethylation of Arylboronic
 Acids
;
_journal_name_full 'RSC Adv.'
_journal_paper_doi 10.1039/C6RA10302B
_journal_year 2016
_chemical_formula_moiety 'C15 H8 Cu F9 N2'
_chemical_formula_sum 'C15 H8 Cu F9 N2'
_chemical_formula_weight 450.77
_chemical_name_systematic
; 
 ? 
;
_space_group_IT_number 61
_symmetry_cell_setting orthorhombic
_symmetry_space_group_name_Hall '-P 2ac 2ab'
_symmetry_space_group_name_H-M 'P b c a'
_atom_sites_solution_hydrogens geom
_atom_sites_solution_primary direct
_atom_sites_solution_secondary difmap
_audit_creation_method SHELXL-97
_audit_update_record
;
2015-05-22 deposited with the CCDC.
2016-07-21 downloaded from the CCDC.
;
_cell_angle_alpha 90.00
_cell_angle_beta 90.00
_cell_angle_gamma 90.00
_cell_formula_units_Z 8
_cell_length_a 11.1138(9)
_cell_length_b 16.303(2)
_cell_length_c 18.1646(17)
_cell_measurement_reflns_used 1382
_cell_measurement_temperature 223(2)
_cell_measurement_theta_max 23.4870
_cell_measurement_theta_min 3.2380
_cell_volume 3291.2(6)
_computing_cell_refinement
;
CrysAlisPro, Agilent Technologies,
Version 1.171.36.32 (release 02-08-2013 CrysAlis171 .NET)
(compiled Aug  2 2013,16:46:58)
;
_computing_data_collection
;
CrysAlisPro, Agilent Technologies,
Version 1.171.36.32 (release 02-08-2013 CrysAlis171 .NET)
(compiled Aug  2 2013,16:46:58)
;
_computing_data_reduction
;
CrysAlisPro, Agilent Technologies,
Version 1.171.36.32 (release 02-08-2013 CrysAlis171 .NET)
(compiled Aug  2 2013,16:46:58)
;
_computing_structure_refinement 'SHELXL-97 (Sheldrick, 1997)'
_computing_structure_solution 'SHELXS-97 (Sheldrick, 1990)'
_diffrn_ambient_temperature 223(2)
_diffrn_measured_fraction_theta_full 0.999
_diffrn_measured_fraction_theta_max 0.999
_diffrn_measurement_device_type 'Xcalibur, Atlas, Gemini'
_diffrn_measurement_method '\w scans'
_diffrn_radiation_monochromator graphite
_diffrn_radiation_source 'fine-focus sealed tube'
_diffrn_radiation_type MoK\a
_diffrn_radiation_wavelength 0.71073
_diffrn_reflns_av_R_equivalents 0.0651
_diffrn_reflns_av_sigmaI/netI 0.0657
_diffrn_reflns_limit_h_max 13
_diffrn_reflns_limit_h_min -10
_diffrn_reflns_limit_k_max 18
_diffrn_reflns_limit_k_min -19
_diffrn_reflns_limit_l_max 15
_diffrn_reflns_limit_l_min -22
_diffrn_reflns_number 9463
_diffrn_reflns_theta_full 25.49
_diffrn_reflns_theta_max 25.49
_diffrn_reflns_theta_min 2.90
_exptl_absorpt_coefficient_mu 1.424
_exptl_absorpt_correction_T_max 0.7637
_exptl_absorpt_correction_T_min 0.6355
_exptl_absorpt_correction_type multi-scan
_exptl_absorpt_process_details 'Jacobson, R. (1998) Private communication'
_exptl_crystal_colour yellow
_exptl_crystal_density_diffrn 1.819
_exptl_crystal_density_method 'not measured'
_exptl_crystal_description plate
_exptl_crystal_F_000 1776
_exptl_crystal_size_max 0.35
_exptl_crystal_size_mid 0.30
_exptl_crystal_size_min 0.20
_refine_diff_density_max 2.167
_refine_diff_density_min -0.637
_refine_diff_density_rms 0.150
_refine_ls_extinction_method none
_refine_ls_goodness_of_fit_ref 1.088
_refine_ls_hydrogen_treatment constr
_refine_ls_matrix_type full
_refine_ls_number_parameters 243
_refine_ls_number_reflns 3052
_refine_ls_number_restraints 0
_refine_ls_restrained_S_all 1.088
_refine_ls_R_factor_all 0.1389
_refine_ls_R_factor_gt 0.0900
_refine_ls_shift/su_max 0.000
_refine_ls_shift/su_mean 0.000
_refine_ls_structure_factor_coef Fsqd
_refine_ls_weighting_details 'calc w=1/[\s^2^(Fo^2^)+(0.1441P)^2^+1.8579P] where P=(Fo^2^+2Fc^2^)/3'
_refine_ls_weighting_scheme calc
_refine_ls_wR_factor_gt 0.2405
_refine_ls_wR_factor_ref 0.2713
_reflns_number_gt 1869
_reflns_number_total 3052
_reflns_threshold_expression >2sigma(I)
_cod_data_source_file c6ra10302b2.cif
_cod_data_source_block t
_cod_original_cell_volume 3291.3(6)
_cod_database_code 7226013

loop_
_symmetry_equiv_pos_as_xyz
'x, y, z'
'-x+1/2, -y, z+1/2'
'-x, y+1/2, -z+1/2'
'x+1/2, -y+1/2, -z'
'-x, -y, -z'
'x-1/2, y, -z-1/2'
'x, -y-1/2, z-1/2'
'-x-1/2, y-1/2, z'

loop_
_atom_site_label
_atom_site_type_symbol
_atom_site_fract_x
_atom_site_fract_y
_atom_site_fract_z
_atom_site_U_iso_or_equiv
_atom_site_adp_type
_atom_site_occupancy
_atom_site_symmetry_multiplicity
_atom_site_calc_flag
_atom_site_refinement_flags
_atom_site_disorder_assembly
_atom_site_disorder_group
Cu1 Cu 0.73286(8) 0.12077(5) 0.33566(5) 0.0379(4) Uani 1 1 d . A .
F1 F 0.7020(5) -0.0256(3) 0.4113(3) 0.0676(15) Uani 1 1 d . . .
F2 F 0.7995(6) -0.0434(3) 0.3113(3) 0.0801(18) Uani 1 1 d . . .
F3 F 0.6091(6) -0.0255(4) 0.3074(4) 0.102(2) Uani 1 1 d . . .
F4 F 0.8932(11) 0.0862(8) 0.2300(6) 0.080(4) Uiso 0.50 1 d P A 1
F4A F 0.9064(11) 0.1255(8) 0.2318(7) 0.073(4) Uiso 0.50 1 d P A 2
F5 F 0.7406(7) 0.0456(4) 0.1965(3) 0.097(2) Uani 1 1 d . A .
F6 F 0.7472(6) 0.1743(4) 0.1895(3) 0.0789(18) Uani 1 1 d . A .
F7 F 0.8391(5) 0.2704(3) 0.2891(3) 0.0709(15) Uani 1 1 d . . .
F8 F 0.6447(5) 0.2734(3) 0.2945(3) 0.0724(15) Uani 1 1 d . . .
F9 F 0.7531(4) 0.2792(3) 0.3928(3) 0.0597(14) Uani 1 1 d . . .
N1 N 0.8818(6) 0.1163(4) 0.4152(3) 0.0410(15) Uani 1 1 d . . .
N2 N 0.6432(5) 0.1364(4) 0.4280(3) 0.0425(16) Uani 1 1 d . . .
C1 C 0.9997(7) 0.1047(5) 0.4082(5) 0.052(2) Uani 1 1 d . . .
H1 H 1.0315 0.0972 0.3608 0.062 Uiso 1 1 calc R . .
C2 C 1.0786(9) 0.1032(5) 0.4681(7) 0.068(3) Uani 1 1 d . . .
H2 H 1.1620 0.0979 0.4609 0.081 Uiso 1 1 calc R . .
C3 C 1.0325(9) 0.1095(5) 0.5362(6) 0.063(3) Uani 1 1 d . . .
H3 H 1.0839 0.1056 0.5771 0.076 Uiso 1 1 calc R . .
C4 C 0.9097(9) 0.1215(5) 0.5472(5) 0.053(2) Uani 1 1 d . . .
C5 C 0.8528(13) 0.1305(6) 0.6176(5) 0.076(3) Uani 1 1 d . . .
H5 H 0.9002 0.1294 0.6605 0.091 Uiso 1 1 calc R . .
C6 C 0.7329(12) 0.1404(6) 0.6237(6) 0.077(3) Uani 1 1 d . . .
H6 H 0.6985 0.1449 0.6708 0.092 Uiso 1 1 calc R . .
C7 C 0.6576(9) 0.1442(5) 0.5614(5) 0.058(2) Uani 1 1 d . . .
C8 C 0.5343(10) 0.1579(6) 0.5634(6) 0.072(3) Uani 1 1 d . . .
H8 H 0.4971 0.1656 0.6093 0.087 Uiso 1 1 calc R . .
C9 C 0.4651(8) 0.1605(6) 0.5019(6) 0.071(3) Uani 1 1 d . . .
H9 H 0.3816 0.1692 0.5047 0.085 Uiso 1 1 calc R . .
C10 C 0.5241(8) 0.1495(6) 0.4324(5) 0.064(2) Uani 1 1 d . . .
H10 H 0.4784 0.1515 0.3889 0.077 Uiso 1 1 calc R . .
C11 C 0.7102(8) 0.1349(4) 0.4915(4) 0.046(2) Uani 1 1 d . . .
C12 C 0.8381(7) 0.1240(4) 0.4846(4) 0.0416(18) Uani 1 1 d . . .
C13 C 0.7114(8) 0.0015(5) 0.3392(5) 0.055(2) Uani 1 1 d . . .
C14 C 0.7457(8) 0.2398(6) 0.3260(4) 0.049(2) Uani 1 1 d . . .
C15 C 0.7781(9) 0.1099(6) 0.2331(5) 0.061(3) Uani 1 1 d . . .

loop_
_atom_site_aniso_label
_atom_site_aniso_U_11
_atom_site_aniso_U_22
_atom_site_aniso_U_33
_atom_site_aniso_U_23
_atom_site_aniso_U_13
_atom_site_aniso_U_12
Cu1 0.0391(6) 0.0458(7) 0.0288(6) -0.0013(4) -0.0008(4) 0.0081(4)
F1 0.100(4) 0.046(3) 0.057(3) 0.011(2) -0.006(3) -0.011(3)
F2 0.113(5) 0.060(4) 0.067(4) -0.012(3) -0.017(3) 0.038(3)
F3 0.107(5) 0.070(4) 0.130(5) 0.001(4) -0.061(4) -0.026(4)
F5 0.192(7) 0.060(4) 0.040(3) -0.021(3) -0.013(3) 0.021(4)
F6 0.134(5) 0.063(4) 0.040(3) 0.014(3) -0.013(3) -0.011(3)
F7 0.089(4) 0.063(3) 0.061(3) 0.008(3) 0.006(3) -0.018(3)
F8 0.086(4) 0.060(3) 0.071(3) 0.007(3) -0.029(3) 0.019(3)
F9 0.086(4) 0.042(3) 0.051(3) -0.012(2) -0.010(2) 0.003(2)
N1 0.038(3) 0.049(4) 0.035(4) 0.007(3) -0.006(3) -0.003(3)
N2 0.034(3) 0.052(4) 0.042(4) -0.003(3) 0.010(3) -0.008(3)
C1 0.039(4) 0.060(5) 0.057(6) 0.004(4) 0.002(4) 0.005(4)
C2 0.044(5) 0.050(6) 0.109(9) 0.008(5) -0.026(6) -0.003(4)
C3 0.067(6) 0.054(6) 0.068(7) 0.009(5) -0.036(6) 0.003(4)
C4 0.074(6) 0.040(4) 0.046(5) 0.012(4) -0.026(4) -0.007(4)
C5 0.130(11) 0.064(7) 0.034(6) -0.002(4) -0.025(6) 0.003(6)
C6 0.131(11) 0.068(7) 0.031(5) -0.003(4) 0.001(6) -0.007(7)
C7 0.083(7) 0.046(5) 0.046(5) 0.002(4) 0.011(5) 0.002(5)
C8 0.077(7) 0.079(7) 0.060(6) -0.006(6) 0.023(6) -0.009(6)
C9 0.052(5) 0.069(7) 0.092(8) -0.006(6) 0.031(6) -0.011(5)
C10 0.050(5) 0.078(6) 0.065(6) -0.018(5) 0.007(4) 0.003(5)
C11 0.068(5) 0.039(4) 0.032(4) -0.002(3) 0.005(4) -0.008(4)
C12 0.048(4) 0.038(4) 0.039(4) 0.004(3) -0.014(3) -0.003(4)
C13 0.066(6) 0.040(5) 0.059(6) -0.002(4) -0.018(5) -0.001(4)
C14 0.060(5) 0.053(5) 0.034(4) -0.006(4) -0.008(4) 0.001(4)
C15 0.070(6) 0.070(6) 0.041(5) 0.005(4) -0.006(4) 0.010(5)

loop_
_atom_type_symbol
_atom_type_description
_atom_type_scat_dispersion_real
_atom_type_scat_dispersion_imag
_atom_type_scat_source
C C 0.0033 0.0016 'International Tables Vol C Tables 4.2.6.8 and 6.1.1.4'
H H 0.0000 0.0000 'International Tables Vol C Tables 4.2.6.8 and 6.1.1.4'
N N 0.0061 0.0033 'International Tables Vol C Tables 4.2.6.8 and 6.1.1.4'
F F 0.0171 0.0103 'International Tables Vol C Tables 4.2.6.8 and 6.1.1.4'
Cu Cu 0.3201 1.2651 'International Tables Vol C Tables 4.2.6.8 and 6.1.1.4'

loop_
_geom_angle_atom_site_label_1
_geom_angle_atom_site_label_2
_geom_angle_atom_site_label_3
_geom_angle
C15 Cu1 C14 89.2(4)
C15 Cu1 C13 88.4(4)
C14 Cu1 C13 175.7(3)
C15 Cu1 N2 164.3(4)
C14 Cu1 N2 89.1(3)
C13 Cu1 N2 92.2(3)
C15 Cu1 N1 115.7(4)
C14 Cu1 N1 92.1(3)
C13 Cu1 N1 92.1(3)
N2 Cu1 N1 79.9(3)
C1 N1 C12 117.0(7)
C1 N1 Cu1 133.2(6)
C12 N1 Cu1 109.7(5)
C10 N2 C11 119.2(7)
C10 N2 Cu1 124.7(6)
C11 N2 Cu1 116.1(5)
N1 C1 C2 123.2(9)
N1 C1 H1 118.4
C2 C1 H1 118.4
C3 C2 C1 118.5(9)
C3 C2 H2 120.8
C1 C2 H2 120.8
C2 C3 C4 121.1(8)
C2 C3 H3 119.5
C4 C3 H3 119.5
C12 C4 C3 116.6(9)
C12 C4 C5 118.3(9)
C3 C4 C5 125.0(9)
C6 C5 C4 121.4(9)
C6 C5 H5 119.3
C4 C5 H5 119.3
C5 C6 C7 121.8(10)
C5 C6 H6 119.1
C7 C6 H6 119.1
C8 C7 C11 116.8(9)
C8 C7 C6 124.9(10)
C11 C7 C6 118.3(10)
C9 C8 C7 122.9(9)
C9 C8 H8 118.6
C7 C8 H8 118.6
C8 C9 C10 117.5(8)
C8 C9 H9 121.2
C10 C9 H9 121.2
N2 C10 C9 121.5(8)
N2 C10 H10 119.3
C9 C10 H10 119.3
N2 C11 C7 122.1(8)
N2 C11 C12 117.7(6)
C7 C11 C12 120.2(8)
N1 C12 C4 123.6(8)
N1 C12 C11 116.5(6)
C4 C12 C11 119.9(8)
F2 C13 F3 106.2(7)
F2 C13 F1 104.0(7)
F3 C13 F1 103.8(7)
F2 C13 Cu1 116.5(6)
F3 C13 Cu1 114.3(6)
F1 C13 Cu1 110.9(5)
F7 C14 F8 106.1(7)
F7 C14 F9 102.8(7)
F8 C14 F9 103.3(6)
F7 C14 Cu1 118.3(6)
F8 C14 Cu1 112.0(6)
F9 C14 Cu1 112.9(5)
F5 C15 F4 93.0(9)
F5 C15 F6 104.0(8)
F4 C15 F6 116.2(10)
F5 C15 F4A 116.5(10)
F4 C15 F4A 27.0(7)
F6 C15 F4A 95.9(8)
F5 C15 Cu1 118.6(7)
F4 C15 Cu1 108.3(8)
F6 C15 Cu1 115.1(7)
F4A C15 Cu1 104.8(7)

loop_
_geom_bond_atom_site_label_1
_geom_bond_atom_site_label_2
_geom_bond_distance
Cu1 C15 1.939(10)
Cu1 C14 1.953(9)
Cu1 C13 1.960(9)
Cu1 N2 1.968(6)
Cu1 N1 2.198(6)
F1 C13 1.386(9)
F2 C13 1.324(10)
F3 C13 1.349(10)
F4 C15 1.337(15)
F4A C15 1.449(16)
F5 C15 1.310(11)
F6 C15 1.358(10)
F7 C14 1.333(9)
F8 C14 1.374(9)
F9 C14 1.376(9)
N1 C1 1.330(10)
N1 C12 1.357(10)
N2 C10 1.343(10)
N2 C11 1.373(10)
C1 C2 1.397(12)
C1 H1 0.9400
C2 C3 1.342(14)
C2 H2 0.9400
C3 C4 1.393(14)
C3 H3 0.9400
C4 C12 1.389(11)
C4 C5 1.435(15)
C5 C6 1.346(15)
C5 H5 0.9400
C6 C7 1.410(14)
C6 H6 0.9400
C7 C8 1.389(14)
C7 C11 1.405(12)
C8 C9 1.357(14)
C8 H8 0.9400
C9 C10 1.433(12)
C9 H9 0.9400
C10 H10 0.9400
C11 C12 1.438(12)
